data_7046796
loop_
_publ_author_name
'Rouschmeyer, Paul'
'Guillou, Nathalie'
'Serre, Christian'
'Clavier, Gilles'
'Allain, Cl\'emence'
'Devic, Thomas'

_publ_section_title
;
 Coordination polymers built up from an s-tetrazine derived ligand and
 rare-earth ions: from a sequential dimensional expansion to
 organic-inorganic energy transfer.
;
_journal_issue 31
_journal_name_full 'Dalton transactions (Cambridge, England : 2003)'
_journal_page_first 10715
_journal_page_last 10720
_journal_paper_doi 10.1039/c8dt01268g
_journal_volume 47
_journal_year 2018
_chemical_formula_moiety C6H6N4O6
_chemical_formula_sum 'C6 H6 N4 O6'
_chemical_formula_weight 230.15
_chemical_name_common H2OTz
_space_group_crystal_system monoclinic
_space_group_IT_number 14
_space_group_name_Hall '-P 2yn'
_space_group_name_H-M_alt 'P 1 21/n 1'
_symmetry_space_group_name_Hall '-P 2yn'
_symmetry_space_group_name_H-M 'P 1 21/n 1'
_atom_sites_solution_hydrogens mixed
_audit_creation_method SHELXL-2016/6
_audit_update_record
;
2018-05-31 deposited with the CCDC.
2018-06-06 downloaded from the CCDC.
;
_cell_angle_alpha 90
_cell_angle_beta 95.497(3)
_cell_angle_gamma 90
_cell_formula_units_Z 2
_cell_length_a 4.6883(2)
_cell_length_b 10.7516(5)
_cell_length_c 8.7635(4)
_cell_measurement_reflns_used 5154
_cell_measurement_temperature 293(2)
_cell_measurement_theta_max 38.602
_cell_measurement_theta_min 3.007
_cell_volume 439.71(3)
_computing_cell_refinement SAINT
_computing_data_collection SAINT
_computing_data_reduction SAINT
_computing_structure_refinement 'SHELXL-2016/6 (Sheldrick, 2016)'
_computing_structure_solution 'SHELXS-97 (Sheldrick, 2016)'
_diffrn_ambient_temperature 293(2)
_diffrn_measured_fraction_theta_full 0.996
_diffrn_measured_fraction_theta_max 0.998
_diffrn_measurement_device_type 'CCD area detector'
_diffrn_measurement_method 'phi and omega scans'
_diffrn_radiation_source 'fine-focus sealed tube'
_diffrn_radiation_type MoK\a
_diffrn_radiation_wavelength 0.71073
_diffrn_reflns_av_R_equivalents 0.0207
_diffrn_reflns_av_unetI/netI 0.0215
_diffrn_reflns_Laue_measured_fraction_full 0.996
_diffrn_reflns_Laue_measured_fraction_max 0.998
_diffrn_reflns_limit_h_max 8
_diffrn_reflns_limit_h_min -7
_diffrn_reflns_limit_k_max 15
_diffrn_reflns_limit_k_min -18
_diffrn_reflns_limit_l_max 15
_diffrn_reflns_limit_l_min -14
_diffrn_reflns_number 7504
_diffrn_reflns_point_group_measured_fraction_full 0.996
_diffrn_reflns_point_group_measured_fraction_max 0.998
_diffrn_reflns_theta_full 25.242
_diffrn_reflns_theta_max 38.602
_diffrn_reflns_theta_min 3.007
_exptl_absorpt_coefficient_mu 0.157
_exptl_absorpt_correction_type multi-scan
_exptl_absorpt_process_details SADABS
_exptl_crystal_colour pink
_exptl_crystal_density_diffrn 1.738
_exptl_crystal_description prism
_exptl_crystal_F_000 236
_exptl_crystal_preparation Luminescent
_exptl_crystal_size_max 0.250
_exptl_crystal_size_mid 0.160
_exptl_crystal_size_min 0.080
_exptl_transmission_factor_max 0.7476
_exptl_transmission_factor_min 0.6975
_refine_diff_density_max 0.409
_refine_diff_density_min -0.254
_refine_diff_density_rms 0.052
_refine_ls_extinction_method none
_refine_ls_goodness_of_fit_ref 1.088
_refine_ls_hydrogen_treatment mixed
_refine_ls_matrix_type full
_refine_ls_number_parameters 76
_refine_ls_number_reflns 2491
_refine_ls_number_restraints 0
_refine_ls_restrained_S_all 1.088
_refine_ls_R_factor_all 0.0617
_refine_ls_R_factor_gt 0.0453
_refine_ls_shift/su_max 0.001
_refine_ls_shift/su_mean 0.000
_refine_ls_structure_factor_coef Fsqd
_refine_ls_weighting_details 'w=1/[\s^2^(Fo^2^)+(0.0773P)^2^+0.0252P] where P=(Fo^2^+2Fc^2^)/3'
_refine_ls_weighting_scheme calc
_refine_ls_wR_factor_gt 0.1337
_refine_ls_wR_factor_ref 0.1479
_reflns_Friedel_coverage 0.000
_reflns_number_gt 1784
_reflns_number_total 2491
_reflns_threshold_expression 'I > 2\s(I)'
_cod_data_source_file c8dt01268g2.cif
_cod_data_source_block H2OTz
_cod_depositor_comments 'Adding full bibliography for 7046794--7046797.cif.'
_cod_database_code 7046796
_shelx_shelxl_version_number 2016/6
_shelx_space_group_comment
;
The symmetry employed for this shelxl refinement is uniquely defined
by the following loop, which should always be used as a source of
symmetry information in preference to the above space-group names.
They are only intended as comments.
;
_shelx_estimated_absorpt_t_min 0.962
_shelx_estimated_absorpt_t_max 0.988

loop_
_space_group_symop_operation_xyz
'x, y, z'
'-x+1/2, y+1/2, -z+1/2'
'-x, -y, -z'
'x-1/2, -y-1/2, z-1/2'

loop_
_atom_site_label
_atom_site_type_symbol
_atom_site_fract_x
_atom_site_fract_y
_atom_site_fract_z
_atom_site_U_iso_or_equiv
_atom_site_adp_type
_atom_site_occupancy
_atom_site_site_symmetry_order
_atom_site_calc_flag
_atom_site_refinement_flags_posn
_atom_site_refinement_flags_adp
O1 O 0.74253(15) 0.04851(7) 1.12587(9) 0.04166(18) Uani 1 1 d . .
H1 H 0.787(3) -0.0117(14) 1.0537(16) 0.050 Uiso 1 1 d . U
O2 O 1.11885(16) 0.14589(6) 1.03864(8) 0.04040(17) Uani 1 1 d . .
C1 C 0.92191(17) 0.14078(8) 1.12005(9) 0.03142(17) Uani 1 1 d . .
C2 C 0.8620(2) 0.24293(8) 1.22998(10) 0.03777(19) Uani 1 1 d . .
H2A H 0.669843 0.274629 1.203694 0.045 Uiso 1 1 calc R U
H2B H 0.870937 0.209355 1.333063 0.045 Uiso 1 1 calc R U
O3 O 1.06298(17) 0.34255(7) 1.22622(7) 0.03985(17) Uani 1 1 d . .
C3 C 1.02609(17) 0.42150(8) 1.10845(9) 0.03160(16) Uani 1 1 d . .
N1 N 0.80968(17) 0.40499(8) 0.99990(9) 0.03703(17) Uani 1 1 d . .
N2 N 0.78261(17) 0.48672(8) 0.88680(8) 0.03803(18) Uani 1 1 d . .

loop_
_atom_site_aniso_label
_atom_site_aniso_U_11
_atom_site_aniso_U_22
_atom_site_aniso_U_33
_atom_site_aniso_U_23
_atom_site_aniso_U_13
_atom_site_aniso_U_12
O1 0.0397(3) 0.0373(3) 0.0498(4) -0.0057(3) 0.0141(3) -0.0052(3)
O2 0.0455(3) 0.0327(3) 0.0457(3) -0.0015(2) 0.0185(3) -0.0008(2)
C1 0.0343(3) 0.0283(3) 0.0320(3) 0.0030(2) 0.0048(3) 0.0042(3)
C2 0.0477(4) 0.0307(4) 0.0362(4) 0.0007(3) 0.0105(3) 0.0059(3)
O3 0.0518(4) 0.0300(3) 0.0363(3) 0.0004(2) -0.0031(3) 0.0032(3)
C3 0.0358(3) 0.0266(3) 0.0318(3) -0.0046(3) 0.0007(3) 0.0045(3)
N1 0.0392(3) 0.0332(4) 0.0375(3) -0.0015(3) -0.0027(3) -0.0021(3)
N2 0.0393(3) 0.0361(4) 0.0370(3) -0.0013(3) -0.0049(3) -0.0017(3)

loop_
_atom_type_symbol
_atom_type_description
_atom_type_scat_dispersion_real
_atom_type_scat_dispersion_imag
_atom_type_scat_source
C C 0.0033 0.0016 'International Tables Vol C Tables 4.2.6.8 and 6.1.1.4'
N N 0.0061 0.0033 'International Tables Vol C Tables 4.2.6.8 and 6.1.1.4'
O O 0.0106 0.0060 'International Tables Vol C Tables 4.2.6.8 and 6.1.1.4'
H H 0.0000 0.0000 'International Tables Vol C Tables 4.2.6.8 and 6.1.1.4'

loop_
_geom_angle_atom_site_label_1
_geom_angle_atom_site_label_2
_geom_angle_atom_site_label_3
_geom_angle
_geom_angle_site_symmetry_1
_geom_angle_site_symmetry_3
O2 C1 O1 125.69(8) . .
O2 C1 C2 122.63(8) . .
O1 C1 C2 111.67(7) . .
O3 C2 C1 111.61(7) . .
C3 O3 C2 117.23(7) . .
N2 C3 N1 125.78(8) 3_767 .
N2 C3 O3 114.21(7) 3_767 .
N1 C3 O3 120.00(8) . .
N2 N1 C3 117.26(8) . .
N1 N2 C3 116.96(7) . 3_767

loop_
_geom_bond_atom_site_label_1
_geom_bond_atom_site_label_2
_geom_bond_distance
_geom_bond_site_symmetry_2
O1 C1 1.3047(11) .
O2 C1 1.2210(10) .
C1 C2 1.5049(12) .
C2 O3 1.4291(12) .
O3 C3 1.3347(10) .
C3 N2 1.3315(12) 3_767
C3 N1 1.3345(11) .
N1 N2 1.3215(11) .
